data_1577458
loop_
_publ_author_name
'van Halteren, Charlotte E. R.'
'W\"olper, Christoph'
'Kapp, Leon'
'Schulz, Stephan'

_publ_section_title
;
 Bistelluridopnictanes as Gateways to Telluradipnictiranes and a cyclic
 [Bi2Te2]2+ Dication
;
_journal_name_full 'Chemical Science'
_journal_paper_doi 10.1039/D6SC02907H
_journal_year 2026
_chemical_formula_sum 'C36 H35 Sb Te2'
_chemical_formula_weight 844.59
_space_group_crystal_system monoclinic
_space_group_IT_number 15
_space_group_name_Hall '-C 2yc'
_space_group_name_H-M_alt 'C 1 2/c 1'
_atom_sites_solution_hydrogens geom
_atom_sites_solution_primary direct
_atom_sites_solution_secondary difmap
_audit_creation_method SHELXL-2017/1
_audit_update_record
;
2026-03-24 deposited with the CCDC.	2026-06-24 downloaded from the CCDC.
;
_cell_angle_alpha 90
_cell_angle_beta 105.9077(18)
_cell_angle_gamma 90
_cell_formula_units_Z 8
_cell_length_a 21.0985(8)
_cell_length_b 11.1489(4)
_cell_length_c 29.0540(12)
_cell_measurement_reflns_used 9320
_cell_measurement_temperature 200(2)
_cell_measurement_theta_max 78.63
_cell_measurement_theta_min 3.16
_cell_volume 6572.5(4)
_computing_cell_refinement 'Bruker APEX3(v2017.3-0)'
_computing_data_collection 'Bruker APEX3(v2017.3-0)'
_computing_data_reduction 'Bruker APEX3(v2017.3-0)'
_computing_molecular_graphics 'ORTEP/PLATON (Spek)'
_computing_publication_material 'BRUKER AXS SHELXTL (c) 2008 / Vers. 2008/4'
_computing_structure_refinement 'SHELXL-2017/1 (Sheldrick, 2017)'
_computing_structure_solution 'Bruker APEX3(v2017.3-0)'
_diffrn_ambient_temperature 200(2)
_diffrn_detector_area_resol_mean 7.3910
_diffrn_measured_fraction_theta_full 1.000
_diffrn_measured_fraction_theta_max 0.996
_diffrn_measurement_device_type 'Bruker D8 Venture (Photon II detector)'
_diffrn_measurement_method 'Data collection strategy APEX 3/Queen'
_diffrn_radiation_monochromator 'multilayer mirror'
_diffrn_radiation_type CuK\a
_diffrn_radiation_wavelength 1.54178
_diffrn_reflns_av_R_equivalents 0.0637
_diffrn_reflns_av_unetI/netI 0.0192
_diffrn_reflns_Laue_measured_fraction_full 1.000
_diffrn_reflns_Laue_measured_fraction_max 0.996
_diffrn_reflns_limit_h_max 26
_diffrn_reflns_limit_h_min -26
_diffrn_reflns_limit_k_max 14
_diffrn_reflns_limit_k_min -13
_diffrn_reflns_limit_l_max 36
_diffrn_reflns_limit_l_min -36
_diffrn_reflns_number 150322
_diffrn_reflns_point_group_measured_fraction_full 1.000
_diffrn_reflns_point_group_measured_fraction_max 0.996
_diffrn_reflns_theta_full 67.679
_diffrn_reflns_theta_max 79.300
_diffrn_reflns_theta_min 3.163
_diffrn_source 'micro-focus sealed tube'
_diffrn_source_type 'INCOATEC I\mS 3.0'
_exptl_absorpt_coefficient_mu 20.541
_exptl_absorpt_correction_T_max 0.75
_exptl_absorpt_correction_T_min 0.43
_exptl_absorpt_correction_type multi-scan
_exptl_absorpt_process_details 'SADABS, Blessing, Acta Cryst 1995 A51 33-38'
_exptl_crystal_colour orange
_exptl_crystal_density_diffrn 1.707
_exptl_crystal_description block
_exptl_crystal_F_000 3248
_exptl_crystal_size_max 0.274
_exptl_crystal_size_mid 0.170
_exptl_crystal_size_min 0.107
_refine_diff_density_max 1.576
_refine_diff_density_min -0.703
_refine_diff_density_rms 0.133
_refine_ls_extinction_method none
_refine_ls_goodness_of_fit_ref 1.094
_refine_ls_hydrogen_treatment constr
_refine_ls_matrix_type full
_refine_ls_number_parameters 358
_refine_ls_number_reflns 7108
_refine_ls_number_restraints 0
_refine_ls_restrained_S_all 1.094
_refine_ls_R_factor_all 0.0443
_refine_ls_R_factor_gt 0.0409
_refine_ls_shift/su_max 0.001
_refine_ls_shift/su_mean 0.000
_refine_ls_structure_factor_coef Fsqd
_refine_ls_weighting_details 'w=1/[\s^2^(Fo^2^)+(0.0628P)^2^+22.6448P] where P=(Fo^2^+2Fc^2^)/3'
_refine_ls_weighting_scheme calc
_refine_ls_wR_factor_gt 0.1133
_refine_ls_wR_factor_ref 0.1175
_reflns_Friedel_coverage 0.000
_reflns_number_gt 6521
_reflns_number_total 7108
_reflns_threshold_expression 'I > 2\s(I)'
_cod_data_source_file d6sc02907h2.cif
_cod_data_source_block cvh_sbneuorangem
_cod_original_sg_symbol_H-M 'C 2/c'
_cod_database_code 1577458
_shelx_shelxl_version_number 2017/1
_shelx_space_group_comment
; 
The symmetry employed for this shelxl refinement is uniquely defined 
by the following loop, which should always be used as a source of 
symmetry information in preference to the above space-group names. 
They are only intended as comments. 
;
_shelx_estimated_absorpt_t_min 0.071
_shelx_estimated_absorpt_t_max 0.217

loop_
_space_group_symop_operation_xyz
'x, y, z'
'-x, y, -z+1/2'
'x+1/2, y+1/2, z'
'-x+1/2, y+1/2, -z+1/2'
'-x, -y, -z'
'x, -y, z-1/2'
'-x+1/2, -y+1/2, -z'
'x+1/2, -y+1/2, z-1/2'

loop_
_atom_site_label
_atom_site_type_symbol
_atom_site_fract_x
_atom_site_fract_y
_atom_site_fract_z
_atom_site_U_iso_or_equiv
_atom_site_adp_type
_atom_site_occupancy
_atom_site_site_symmetry_order
_atom_site_calc_flag
_atom_site_refinement_flags_posn
_atom_site_refinement_flags_adp
_atom_site_refinement_flags_occupancy
_atom_site_disorder_assembly
_atom_site_disorder_group
Te1 Te 0.22681(2) 0.19600(3) 0.20201(2) 0.05637(11) Uani 1 1 d . . . . .
Te2 Te 0.20634(2) 0.54059(3) 0.14782(2) 0.06452(12) Uani 1 1 d . . . . .
Sb1 Sb 0.19495(2) 0.30720(3) 0.11314(2) 0.04746(10) Uani 1 1 d . . . . .
C1 C 0.0893(2) 0.2759(4) 0.08549(15) 0.0473(9) Uani 1 1 d . . . . .
C2 C 0.0368(2) 0.3404(4) 0.09506(14) 0.0475(9) Uani 1 1 d . . . . .
C3 C -0.0278(3) 0.3121(5) 0.07039(19) 0.0605(12) Uani 1 1 d . . . . .
H3 H -0.062935 0.355537 0.077124 0.073 Uiso 1 1 calc R U . . .
C4 C -0.0420(3) 0.2226(5) 0.0364(2) 0.0669(14) Uani 1 1 d . . . . .
H4 H -0.086394 0.205254 0.019593 0.080 Uiso 1 1 calc R U . . .
C5 C 0.0086(3) 0.1588(5) 0.02718(19) 0.0630(13) Uani 1 1 d . . . . .
H5 H -0.001216 0.096869 0.003836 0.076 Uiso 1 1 calc R U . . .
C6 C 0.0741(3) 0.1824(4) 0.05114(17) 0.0533(10) Uani 1 1 d . . . . .
C7 C 0.0466(2) 0.4435(4) 0.12944(15) 0.0468(9) Uani 1 1 d . . . . .
C8 C 0.0539(2) 0.4236(4) 0.17884(15) 0.0475(9) Uani 1 1 d . . . . .
C9 C 0.0613(2) 0.5223(5) 0.20892(17) 0.0559(11) Uani 1 1 d . . . . .
H9 H 0.067514 0.509494 0.242189 0.067 Uiso 1 1 calc R U . . .
C10 C 0.0601(2) 0.6383(5) 0.19230(19) 0.0596(12) Uani 1 1 d . . . . .
C11 C 0.0498(2) 0.6566(5) 0.14360(19) 0.0577(11) Uani 1 1 d . . . . .
H11 H 0.046669 0.736220 0.131544 0.069 Uiso 1 1 calc R U . . .
C12 C 0.0438(2) 0.5602(4) 0.11184(16) 0.0515(10) Uani 1 1 d . . . . .
C13 C 0.0522(3) 0.2995(5) 0.19821(19) 0.0588(12) Uani 1 1 d . . . . .
H13A H 0.006843 0.279360 0.197945 0.088 Uiso 1 1 calc R U . . .
H13B H 0.080600 0.295779 0.231092 0.088 Uiso 1 1 calc R U . . .
H13C H 0.067861 0.242121 0.178248 0.088 Uiso 1 1 calc R U . . .
C14 C 0.0721(3) 0.7448(7) 0.2259(3) 0.0831(19) Uani 1 1 d . . . . .
H14A H 0.118659 0.767744 0.233730 0.125 Uiso 1 1 calc R U . . .
H14B H 0.060651 0.723270 0.255373 0.125 Uiso 1 1 calc R U . . .
H14C H 0.044696 0.812335 0.210463 0.125 Uiso 1 1 calc R U . . .
C15 C 0.0354(3) 0.5836(5) 0.05943(19) 0.0698(14) Uani 1 1 d . . . . .
H15A H 0.069881 0.541322 0.049156 0.105 Uiso 1 1 calc R U . . .
H15B H 0.038707 0.669885 0.054184 0.105 Uiso 1 1 calc R U . . .
H15C H -0.007969 0.554655 0.040862 0.105 Uiso 1 1 calc R U . . .
C16 C 0.1278(3) 0.1092(4) 0.04110(17) 0.0573(11) Uani 1 1 d . . . . .
C17 C 0.1491(3) 0.0047(4) 0.06748(17) 0.0575(11) Uani 1 1 d . . . . .
C18 C 0.2023(3) -0.0596(5) 0.0590(2) 0.0714(16) Uani 1 1 d . . . . .
H18 H 0.216805 -0.130772 0.076733 0.086 Uiso 1 1 calc R U . . .
C19 C 0.2336(3) -0.0227(6) 0.0260(2) 0.0733(16) Uani 1 1 d . . . . .
C20 C 0.2106(3) 0.0774(6) -0.0008(2) 0.0754(16) Uani 1 1 d . . . . .
H20 H 0.231325 0.101811 -0.024426 0.090 Uiso 1 1 calc R U . . .
C21 C 0.1584(3) 0.1441(5) 0.00548(19) 0.0686(14) Uani 1 1 d . . . . .
C22 C 0.1167(3) -0.0394(5) 0.1038(2) 0.0698(14) Uani 1 1 d . . . . .
H22A H 0.070868 -0.060668 0.087996 0.105 Uiso 1 1 calc R U . . .
H22B H 0.117832 0.023765 0.127486 0.105 Uiso 1 1 calc R U . . .
H22C H 0.140208 -0.110245 0.119883 0.105 Uiso 1 1 calc R U . . .
C23 C 0.2927(4) -0.0910(9) 0.0193(3) 0.104(3) Uani 1 1 d . . . . .
H23A H 0.288571 -0.099881 -0.014948 0.156 Uiso 1 1 calc R U . . .
H23B H 0.294472 -0.170555 0.033992 0.156 Uiso 1 1 calc R U . . .
H23C H 0.333108 -0.046800 0.034557 0.156 Uiso 1 1 calc R U . . .
C24 C 0.1327(4) 0.2520(7) -0.0259(2) 0.0842(18) Uani 1 1 d . . . . .
H24A H 0.163322 0.271638 -0.044851 0.126 Uiso 1 1 calc R U . . .
H24B H 0.129063 0.320711 -0.005768 0.126 Uiso 1 1 calc R U . . .
H24C H 0.089291 0.233480 -0.047478 0.126 Uiso 1 1 calc R U . . .
C25 C 0.2873(2) 0.0646(4) 0.18255(15) 0.0477(9) Uani 1 1 d . . . . .
C26 C 0.2793(3) -0.0550(5) 0.19294(18) 0.0583(11) Uani 1 1 d . . . . .
H26 H 0.245896 -0.076948 0.207632 0.070 Uiso 1 1 calc R U . . .
C27 C 0.3192(3) -0.1423(5) 0.1822(2) 0.0674(14) Uani 1 1 d . . . . .
H27 H 0.314320 -0.223729 0.190155 0.081 Uiso 1 1 calc R U . . .
C28 C 0.3665(3) -0.1102(6) 0.1596(2) 0.0736(16) Uani 1 1 d . . . . .
H28 H 0.393319 -0.170394 0.151376 0.088 Uiso 1 1 calc R U . . .
C29 C 0.3752(3) 0.0071(6) 0.14902(19) 0.0687(14) Uani 1 1 d . . . . .
H29 H 0.408097 0.027781 0.133719 0.082 Uiso 1 1 calc R U . . .
C30 C 0.3360(2) 0.0961(5) 0.16056(17) 0.0561(11) Uani 1 1 d . . . . .
H30 H 0.342359 0.177664 0.153531 0.067 Uiso 1 1 calc R U . . .
C31 C 0.3090(2) 0.5284(4) 0.15416(19) 0.0545(10) Uani 1 1 d . . . . .
C32 C 0.3335(4) 0.5455(8) 0.1157(3) 0.091(2) Uani 1 1 d . . . . .
H32 H 0.304195 0.562986 0.085267 0.109 Uiso 1 1 calc R U . . .
C33 C 0.3996(5) 0.5379(9) 0.1204(4) 0.106(3) Uani 1 1 d . . . . .
H33 H 0.415507 0.548490 0.093049 0.127 Uiso 1 1 calc R U . . .
C34 C 0.4428(4) 0.5154(7) 0.1634(4) 0.107(3) Uani 1 1 d . . . . .
H34 H 0.488627 0.508068 0.166393 0.128 Uiso 1 1 calc R U . . .
C35 C 0.4192(4) 0.5036(12) 0.2023(4) 0.137(5) Uani 1 1 d . . . . .
H35 H 0.449192 0.491481 0.232933 0.165 Uiso 1 1 calc R U . . .
C36 C 0.3519(3) 0.5090(8) 0.1980(3) 0.094(2) Uani 1 1 d . . . . .
H36 H 0.336044 0.499164 0.225396 0.113 Uiso 1 1 calc R U . . .

loop_
_atom_site_aniso_label
_atom_site_aniso_U_11
_atom_site_aniso_U_22
_atom_site_aniso_U_33
_atom_site_aniso_U_23
_atom_site_aniso_U_13
_atom_site_aniso_U_12
Te1 0.06046(19) 0.0620(2) 0.04678(17) -0.00016(12) 0.01494(13) 0.01549(13)
Te2 0.05049(18) 0.04425(17) 0.0963(3) -0.00758(15) 0.01593(16) -0.00044(12)
Sb1 0.04889(16) 0.04511(16) 0.04696(16) -0.00183(10) 0.01076(12) 0.00135(10)
C1 0.050(2) 0.043(2) 0.044(2) 0.0023(17) 0.0061(17) -0.0007(17)
C2 0.051(2) 0.045(2) 0.043(2) 0.0049(16) 0.0062(17) -0.0011(17)
C3 0.048(2) 0.069(3) 0.058(3) 0.003(2) 0.004(2) 0.001(2)
C4 0.057(3) 0.065(3) 0.065(3) 0.002(2) -0.006(2) -0.009(2)
C5 0.074(3) 0.045(2) 0.057(3) -0.002(2) -0.005(2) -0.006(2)
C6 0.065(3) 0.040(2) 0.049(2) 0.0025(17) 0.005(2) 0.0022(19)
C7 0.042(2) 0.053(2) 0.045(2) 0.0013(17) 0.0092(16) 0.0040(17)
C8 0.0366(18) 0.060(3) 0.045(2) 0.0066(19) 0.0100(15) 0.0024(18)
C9 0.048(2) 0.075(3) 0.044(2) -0.001(2) 0.0115(18) 0.007(2)
C10 0.047(2) 0.068(3) 0.061(3) -0.008(2) 0.010(2) 0.008(2)
C11 0.053(2) 0.051(3) 0.068(3) 0.003(2) 0.014(2) 0.007(2)
C12 0.048(2) 0.055(3) 0.050(2) 0.0065(19) 0.0099(17) 0.0059(19)
C13 0.054(3) 0.069(3) 0.054(3) 0.012(2) 0.015(2) 0.002(2)
C14 0.077(4) 0.080(4) 0.086(4) -0.027(3) 0.012(3) 0.014(3)
C15 0.089(4) 0.060(3) 0.057(3) 0.018(2) 0.014(3) 0.011(3)
C16 0.069(3) 0.044(2) 0.051(2) -0.0045(19) 0.004(2) 0.000(2)
C17 0.064(3) 0.047(2) 0.051(2) -0.0068(19) -0.002(2) -0.002(2)
C18 0.081(4) 0.054(3) 0.064(3) -0.007(2) -0.005(3) 0.014(3)
C19 0.077(4) 0.076(4) 0.059(3) -0.017(3) 0.005(3) 0.015(3)
C20 0.086(4) 0.087(4) 0.051(3) -0.006(3) 0.015(3) 0.013(3)
C21 0.090(4) 0.058(3) 0.054(3) -0.003(2) 0.013(3) 0.003(3)
C22 0.081(4) 0.048(3) 0.070(3) 0.006(2) 0.004(3) -0.004(2)
C23 0.100(5) 0.124(7) 0.081(4) -0.020(4) 0.011(4) 0.038(5)
C24 0.107(5) 0.082(4) 0.065(3) 0.021(3) 0.027(3) 0.013(4)
C25 0.049(2) 0.051(2) 0.0416(19) 0.0039(17) 0.0085(16) 0.0112(18)
C26 0.063(3) 0.056(3) 0.054(2) 0.003(2) 0.012(2) 0.006(2)
C27 0.079(4) 0.052(3) 0.060(3) 0.000(2) 0.000(3) 0.013(3)
C28 0.074(3) 0.080(4) 0.059(3) -0.009(3) 0.006(3) 0.033(3)
C29 0.058(3) 0.095(4) 0.052(3) -0.002(3) 0.014(2) 0.019(3)
C30 0.054(2) 0.062(3) 0.051(2) 0.004(2) 0.0130(19) 0.009(2)
C31 0.053(2) 0.039(2) 0.074(3) 0.000(2) 0.021(2) -0.0039(18)
C32 0.089(5) 0.117(6) 0.073(4) -0.009(4) 0.032(3) -0.020(4)
C33 0.103(6) 0.122(7) 0.117(6) -0.009(5) 0.071(5) -0.026(5)
C34 0.067(4) 0.084(5) 0.187(10) 0.042(5) 0.064(5) 0.007(3)
C35 0.058(4) 0.197(11) 0.151(8) 0.105(8) 0.020(5) 0.023(5)
C36 0.058(3) 0.127(6) 0.101(5) 0.058(5) 0.027(3) 0.011(4)

loop_
_atom_type_symbol
_atom_type_description
_atom_type_scat_dispersion_real
_atom_type_scat_dispersion_imag
_atom_type_scat_source
C C 0.0181 0.0091 'International Tables Vol C Tables 4.2.6.8 and 6.1.1.4'
H H 0.0000 0.0000 'International Tables Vol C Tables 4.2.6.8 and 6.1.1.4'
Sb Sb -0.0562 5.8946 'International Tables Vol C Tables 4.2.6.8 and 6.1.1.4'
Te Te -0.1759 6.3531 'International Tables Vol C Tables 4.2.6.8 and 6.1.1.4'

loop_
_geom_angle_atom_site_label_1
_geom_angle_atom_site_label_2
_geom_angle_atom_site_label_3
_geom_angle
_geom_angle_site_symmetry_1
_geom_angle_site_symmetry_3
_geom_angle_publ_flag
C25 Te1 Sb1 94.05(11) . . ?
C31 Te2 Sb1 87.51(13) . . ?
C1 Sb1 Te1 103.52(11) . . ?
C1 Sb1 Te2 105.16(12) . . ?
Te1 Sb1 Te2 96.100(14) . . ?
C2 C1 C6 118.5(4) . . ?
C2 C1 Sb1 128.6(3) . . ?
C6 C1 Sb1 112.8(3) . . ?
C3 C2 C1 119.6(4) . . ?
C3 C2 C7 117.0(4) . . ?
C1 C2 C7 123.4(4) . . ?
C4 C3 C2 121.6(5) . . ?
C4 C3 H3 119.2 . . ?
C2 C3 H3 119.2 . . ?
C5 C4 C3 119.2(5) . . ?
C5 C4 H4 120.4 . . ?
C3 C4 H4 120.4 . . ?
C4 C5 C6 121.7(5) . . ?
C4 C5 H5 119.2 . . ?
C6 C5 H5 119.2 . . ?
C5 C6 C1 119.5(5) . . ?
C5 C6 C16 120.2(4) . . ?
C1 C6 C16 120.3(4) . . ?
C12 C7 C8 119.9(4) . . ?
C12 C7 C2 119.1(4) . . ?
C8 C7 C2 120.8(4) . . ?
C9 C8 C7 118.4(4) . . ?
C9 C8 C13 120.4(4) . . ?
C7 C8 C13 121.1(4) . . ?
C10 C9 C8 122.4(4) . . ?
C10 C9 H9 118.8 . . ?
C8 C9 H9 118.8 . . ?
C9 C10 C11 118.6(5) . . ?
C9 C10 C14 121.7(5) . . ?
C11 C10 C14 119.6(6) . . ?
C10 C11 C12 121.4(5) . . ?
C10 C11 H11 119.3 . . ?
C12 C11 H11 119.3 . . ?
C7 C12 C11 119.2(4) . . ?
C7 C12 C15 120.9(4) . . ?
C11 C12 C15 119.9(5) . . ?
C8 C13 H13A 109.5 . . ?
C8 C13 H13B 109.5 . . ?
H13A C13 H13B 109.5 . . ?
C8 C13 H13C 109.5 . . ?
H13A C13 H13C 109.5 . . ?
H13B C13 H13C 109.5 . . ?
C10 C14 H14A 109.5 . . ?
C10 C14 H14B 109.5 . . ?
H14A C14 H14B 109.5 . . ?
C10 C14 H14C 109.5 . . ?
H14A C14 H14C 109.5 . . ?
H14B C14 H14C 109.5 . . ?
C12 C15 H15A 109.5 . . ?
C12 C15 H15B 109.5 . . ?
H15A C15 H15B 109.5 . . ?
C12 C15 H15C 109.5 . . ?
H15A C15 H15C 109.5 . . ?
H15B C15 H15C 109.5 . . ?
C17 C16 C21 119.2(5) . . ?
C17 C16 C6 119.8(5) . . ?
C21 C16 C6 121.1(5) . . ?
C16 C17 C18 118.7(5) . . ?
C16 C17 C22 121.5(5) . . ?
C18 C17 C22 119.9(5) . . ?
C19 C18 C17 122.0(5) . . ?
C19 C18 H18 119.0 . . ?
C17 C18 H18 119.0 . . ?
C18 C19 C20 118.6(6) . . ?
C18 C19 C23 120.7(6) . . ?
C20 C19 C23 120.7(7) . . ?
C19 C20 C21 122.3(6) . . ?
C19 C20 H20 118.8 . . ?
C21 C20 H20 118.8 . . ?
C20 C21 C16 119.2(5) . . ?
C20 C21 C24 120.9(6) . . ?
C16 C21 C24 120.0(6) . . ?
C17 C22 H22A 109.5 . . ?
C17 C22 H22B 109.5 . . ?
H22A C22 H22B 109.5 . . ?
C17 C22 H22C 109.5 . . ?
H22A C22 H22C 109.5 . . ?
H22B C22 H22C 109.5 . . ?
C19 C23 H23A 109.5 . . ?
C19 C23 H23B 109.5 . . ?
H23A C23 H23B 109.5 . . ?
C19 C23 H23C 109.5 . . ?
H23A C23 H23C 109.5 . . ?
H23B C23 H23C 109.5 . . ?
C21 C24 H24A 109.5 . . ?
C21 C24 H24B 109.5 . . ?
H24A C24 H24B 109.5 . . ?
C21 C24 H24C 109.5 . . ?
H24A C24 H24C 109.5 . . ?
H24B C24 H24C 109.5 . . ?
C26 C25 C30 119.3(4) . . ?
C26 C25 Te1 119.2(4) . . ?
C30 C25 Te1 121.4(4) . . ?
C27 C26 C25 120.7(5) . . ?
C27 C26 H26 119.7 . . ?
C25 C26 H26 119.7 . . ?
C26 C27 C28 119.4(5) . . ?
C26 C27 H27 120.3 . . ?
C28 C27 H27 120.3 . . ?
C29 C28 C27 120.9(5) . . ?
C29 C28 H28 119.6 . . ?
C27 C28 H28 119.6 . . ?
C28 C29 C30 120.2(6) . . ?
C28 C29 H29 119.9 . . ?
C30 C29 H29 119.9 . . ?
C29 C30 C25 119.5(5) . . ?
C29 C30 H30 120.2 . . ?
C25 C30 H30 120.2 . . ?
C36 C31 C32 118.9(6) . . ?
C36 C31 Te2 119.4(4) . . ?
C32 C31 Te2 121.6(5) . . ?
C33 C32 C31 120.9(8) . . ?
C33 C32 H32 119.5 . . ?
C31 C32 H32 119.5 . . ?
C34 C33 C32 120.9(7) . . ?
C34 C33 H33 119.5 . . ?
C32 C33 H33 119.5 . . ?
C33 C34 C35 118.6(7) . . ?
C33 C34 H34 120.7 . . ?
C35 C34 H34 120.7 . . ?
C34 C35 C36 121.2(9) . . ?
C34 C35 H35 119.4 . . ?
C36 C35 H35 119.4 . . ?
C31 C36 C35 119.3(7) . . ?
C31 C36 H36 120.3 . . ?
C35 C36 H36 120.3 . . ?

loop_
_geom_bond_atom_site_label_1
_geom_bond_atom_site_label_2
_geom_bond_distance
_geom_bond_site_symmetry_2
_geom_bond_publ_flag
Te1 C25 2.118(4) . ?
Te1 Sb1 2.7756(4) . ?
Te2 C31 2.128(5) . ?
Te2 Sb1 2.7768(4) . ?
Sb1 C1 2.181(4) . ?
C1 C2 1.410(7) . ?
C1 C6 1.418(6) . ?
C2 C3 1.391(6) . ?
C2 C7 1.499(6) . ?
C3 C4 1.378(8) . ?
C3 H3 0.9500 . ?
C4 C5 1.369(9) . ?
C4 H4 0.9500 . ?
C5 C6 1.392(7) . ?
C5 H5 0.9500 . ?
C6 C16 1.488(7) . ?
C7 C12 1.393(7) . ?
C7 C8 1.418(6) . ?
C8 C9 1.387(7) . ?
C8 C13 1.498(7) . ?
C9 C10 1.378(8) . ?
C9 H9 0.9500 . ?
C10 C11 1.387(8) . ?
C10 C14 1.515(8) . ?
C11 C12 1.399(7) . ?
C11 H11 0.9500 . ?
C12 C15 1.506(7) . ?
C13 H13A 0.9800 . ?
C13 H13B 0.9800 . ?
C13 H13C 0.9800 . ?
C14 H14A 0.9800 . ?
C14 H14B 0.9800 . ?
C14 H14C 0.9800 . ?
C15 H15A 0.9800 . ?
C15 H15B 0.9800 . ?
C15 H15C 0.9800 . ?
C16 C17 1.400(7) . ?
C16 C21 1.415(8) . ?
C17 C18 1.408(8) . ?
C17 C22 1.489(9) . ?
C18 C19 1.369(10) . ?
C18 H18 0.9500 . ?
C19 C20 1.371(9) . ?
C19 C23 1.518(10) . ?
C20 C21 1.382(9) . ?
C20 H20 0.9500 . ?
C21 C24 1.517(8) . ?
C22 H22A 0.9800 . ?
C22 H22B 0.9800 . ?
C22 H22C 0.9800 . ?
C23 H23A 0.9800 . ?
C23 H23B 0.9800 . ?
C23 H23C 0.9800 . ?
C24 H24A 0.9800 . ?
C24 H24B 0.9800 . ?
C24 H24C 0.9800 . ?
C25 C26 1.388(7) . ?
C25 C30 1.396(7) . ?
C26 C27 1.379(8) . ?
C26 H26 0.9500 . ?
C27 C28 1.382(10) . ?
C27 H27 0.9500 . ?
C28 C29 1.366(10) . ?
C28 H28 0.9500 . ?
C29 C30 1.390(8) . ?
C29 H29 0.9500 . ?
C30 H30 0.9500 . ?
C31 C36 1.363(9) . ?
C31 C32 1.368(9) . ?
C32 C33 1.366(12) . ?
C32 H32 0.9500 . ?
C33 C34 1.353(13) . ?
C33 H33 0.9500 . ?
C34 C35 1.360(13) . ?
C34 H34 0.9500 . ?
C35 C36 1.392(10) . ?
C35 H35 0.9500 . ?
C36 H36 0.9500 . ?
